data_1503027
loop_
_publ_author_name
'Solovyev, Andrey'
'Ueng, Shau-Hua'
'Monot, Julien'
'Fensterbank, Louis'
'Malacria, Max'
'Lac\^ote, Emmanuel'
'Curran, Dennis P.'

_publ_section_title
;
 Estimated rate constants for hydrogen abstraction from N-heterocyclic
 carbene-borane complexes by an alkyl radical.
;
_journal_issue 13
_journal_name_full 'Organic letters'
_journal_page_first 2998
_journal_page_last 3001
_journal_paper_doi 10.1021/ol101014q
_journal_volume 12
_journal_year 2010
_chemical_formula_moiety 'C11 H19 B1 N2 O2'
_chemical_formula_sum 'C11 H19 B N2 O2'
_chemical_formula_weight 222.10
_space_group_IT_number 14
_symmetry_cell_setting monoclinic
_symmetry_space_group_name_Hall '-P 2ybc'
_symmetry_space_group_name_H-M 'P 1 21/c 1'
_atom_sites_solution_hydrogens geom
_atom_sites_solution_primary direct
_cell_angle_alpha 90
_cell_angle_beta 93.411(10)
_cell_angle_gamma 90
_cell_formula_units_Z 8
_cell_length_a 11.5513(15)
_cell_length_b 14.519(2)
_cell_length_c 14.9112(15)
_cell_measurement_reflns_used 135
_cell_measurement_temperature 200
_cell_measurement_theta_max 21
_cell_measurement_theta_min 4
_cell_volume 2496.4(5)
_computing_cell_refinement 'Dirax/lsq (Duisenberg & Schreurs, 1989-2000)'
_computing_data_collection 'COLLECT (Nonius, 2001).'
_computing_data_reduction 'EvalCCD (Duisenberg & Schreurs 1990-2000)'
_computing_molecular_graphics 'CAMERON (Watkin et al., 1996)'
_computing_publication_material 'CRYSTALS (Betteridge et al., 2003)'
_computing_structure_refinement 'CRYSTALS (Betteridge et al., 2003)'
_computing_structure_solution 'Superflip (Palatinus & Chapuis, 2007)'
_diffrn_ambient_temperature 200
_diffrn_measured_fraction_theta_full 0.996
_diffrn_measured_fraction_theta_max 0.982
_diffrn_measurement_device 'Nonius KappaCCD'
_diffrn_measurement_device_type Area
_diffrn_measurement_method \w/2\q
_diffrn_radiation_monochromator graphite
_diffrn_radiation_type 'Mo K\a'
_diffrn_radiation_wavelength 0.71073
_diffrn_reflns_av_R_equivalents 0.110
_diffrn_reflns_limit_h_max 16
_diffrn_reflns_limit_h_min -16
_diffrn_reflns_limit_k_max 19
_diffrn_reflns_limit_k_min -20
_diffrn_reflns_limit_l_max 20
_diffrn_reflns_limit_l_min -18
_diffrn_reflns_number 22150
_diffrn_reflns_theta_full 26.104
_diffrn_reflns_theta_max 30.004
_diffrn_reflns_theta_min 1.766
_diffrn_standards_number 0
_exptl_absorpt_coefficient_mu 0.080
_exptl_absorpt_correction_T_max 0.99
_exptl_absorpt_correction_T_min 0.97
_exptl_absorpt_correction_type multi-scan
_exptl_absorpt_process_details 'SADABS (Siemens, 1996)'
_exptl_crystal_colour colourless
_exptl_crystal_density_diffrn 1.182
_exptl_crystal_density_method 'not measured'
_exptl_crystal_description block
_exptl_crystal_F_000 960
_exptl_crystal_size_max 0.340
_exptl_crystal_size_mid 0.250
_exptl_crystal_size_min 0.180
_refine_diff_density_max 0.66
_refine_diff_density_min -0.74
_refine_ls_extinction_method None
_refine_ls_goodness_of_fit_ref 0.9959
_refine_ls_hydrogen_treatment none
_refine_ls_matrix_type full
_refine_ls_number_parameters 299
_refine_ls_number_reflns 7128
_refine_ls_number_restraints 0
_refine_ls_R_factor_all 0.1131
_refine_ls_R_factor_gt 0.0715
_refine_ls_shift/su_max 0.0003938
_refine_ls_shift/su_mean 0.6682053
_refine_ls_structure_factor_coef Fsqd
_refine_ls_weighting_details
;
 Method= Modified Sheldrick 
 w=1/[\s^2^(F^2^) + ( 0.08P)^2^ + 1.91P] 
 ,where P=(max(Fo^2^,0) + 2Fc^2^)/3 
;
_refine_ls_weighting_scheme calc
_refine_ls_wR_factor_all 0.1982
_refine_ls_wR_factor_gt 0.1681
_refine_ls_wR_factor_ref 0.1981
_reflns_limit_h_max 16
_reflns_limit_h_min -16
_reflns_limit_k_max 20
_reflns_limit_k_min 0
_reflns_limit_l_max 20
_reflns_limit_l_min 0
_reflns_number_gt 4667
_reflns_number_total 7148
_reflns_threshold_expression I>2.0\s(I)
_oxford_refine_ls_r_factor_ref 0.1130
_oxford_reflns_number_all 7129
_oxford_reflns_threshold_expression_ref I>-3.0\s(I)
_cod_data_source_file ol101014q_si_001.cif
_cod_data_source_block 1
_cod_depositor_comments
;
The following automatic conversions were performed:

'_symmetry_cell_setting' value 'Monoclinic' changed to 'monoclinic'
according to /home/saulius/struct/CIF-dictionaries/cif_core.dic
dictionary named 'cif_core.dic' version 2.4.2 from 2011-04-26.

Automatic conversion script
Id: cif_fix_values 1715 2011-07-08 13:25:40Z adriana 
;
_cod_original_cell_volume 2496.4(6)
_cod_original_sg_symbol_H-M 'P 1 21/c 1 '
_cod_original_formula_sum 'C11 H19 B1 N2 O2'
_cod_database_code 1503027

loop_
_symmetry_equiv_pos_as_xyz
x,y,z
-x,-y,-z
-x,y+1/2,-z+1/2
x,-y+1/2,z+1/2

loop_
_atom_site_label
_atom_site_type_symbol
_atom_site_fract_x
_atom_site_fract_y
_atom_site_fract_z
_atom_site_U_iso_or_equiv
_atom_site_occupancy
_atom_site_adp_type
C1 C 0.63198(15) 0.84364(12) 0.33883(12) 0.0271 1.0000 Uani
C2 C 0.75713(17) 0.75350(13) 0.46350(13) 0.0333 1.0000 Uani
C3 C 0.8103(2) 0.80696(17) 0.54499(15) 0.0480 1.0000 Uani
C4 C 0.68996(17) 0.90533(13) 0.47371(12) 0.0311 1.0000 Uani
C5 C 0.62722(16) 0.96929(12) 0.42895(12) 0.0300 1.0000 Uani
C6 C 0.5440(2) 1.08396(15) 0.35004(17) 0.0449 1.0000 Uani
C7 C 0.52085(16) 0.99621(13) 0.29277(13) 0.0327 1.0000 Uani
C8 C 0.8488(2) 0.71517(18) 0.40609(16) 0.0521 1.0000 Uani
C9 C 0.6726(2) 0.68100(17) 0.49235(18) 0.0536 1.0000 Uani
C10 C 0.5625(2) 1.00752(18) 0.19911(16) 0.0519 1.0000 Uani
C11 C 0.39495(18) 0.96745(18) 0.29174(18) 0.0507 1.0000 Uani
C21 C 0.85770(15) 1.13658(12) 0.16836(12) 0.0271 1.0000 Uani
C22 C 0.96141(17) 0.99061(13) 0.23992(15) 0.0371 1.0000 Uani
C23 C 0.9399(3) 0.89776(17) 0.1933(2) 0.0708 1.0000 Uani
C24 C 0.88209(19) 1.00377(15) 0.09259(15) 0.0411 1.0000 Uani
C25 C 0.8280(2) 1.06225(16) 0.03554(14) 0.0425 1.0000 Uani
C27 C 0.7521(2) 1.21194(16) 0.02523(15) 0.0445 1.0000 Uani
C28 C 0.9086(2) 0.9924(2) 0.33041(19) 0.0600 1.0000 Uani
C29 C 1.08824(18) 1.01649(17) 0.24746(17) 0.0472 1.0000 Uani
C30 C 0.6400(3) 1.2383(3) 0.0638(3) 0.1119 1.0000 Uani
C31 C 0.8247(2) 1.2957(2) 0.0117(2) 0.0627 1.0000 Uani
C261 C 0.7724(7) 1.1549(5) -0.0695(4) 0.0668 0.5000 Uani
C262 C 0.7050(5) 1.1564(5) -0.0510(4) 0.0547 0.5000 Uani
O1 O 0.74735(15) 0.89137(11) 0.55446(10) 0.0485 1.0000 Uani
O2 O 0.58655(14) 1.05497(10) 0.43961(10) 0.0427 1.0000 Uani
O3 O 0.92478(16) 0.91707(12) 0.09696(14) 0.0650 1.0000 Uani
O4 O 0.78334(18) 1.06676(16) -0.04983(11) 0.0667 1.0000 Uani
N1 N 0.69234(13) 0.83002(10) 0.41804(10) 0.0278 1.0000 Uani
N2 N 0.59371(13) 0.93079(10) 0.34700(10) 0.0272 1.0000 Uani
N3 N 0.89824(13) 1.04998(10) 0.17285(10) 0.0296 1.0000 Uani
N4 N 0.81458(15) 1.14274(11) 0.08264(11) 0.0344 1.0000 Uani
B1 B 0.6112(2) 0.77376(18) 0.25698(16) 0.0436 1.0000 Uani
B2 B 0.8561(2) 1.21080(17) 0.24670(17) 0.0440 1.0000 Uani
H11 H 0.6101 0.7019 0.2807 0.0807(16) 1.0000 Uiso
H12 H 0.5308 0.7944 0.2182 0.0807(16) 1.0000 Uiso
H13 H 0.6840 0.7755 0.2137 0.0807(16) 1.0000 Uiso
H21 H 0.7785 1.1983 0.2846 0.0807(16) 1.0000 Uiso
H22 H 0.9351 1.2040 0.2918 0.0807(16) 1.0000 Uiso
H23 H 0.8536 1.2803 0.2167 0.0807(16) 1.0000 Uiso
H31 H 0.8069 0.7706 0.5983 0.0807(16) 1.0000 Uiso
H32 H 0.8903 0.8200 0.5362 0.0807(16) 1.0000 Uiso
H61 H 0.6007 1.1215 0.3239 0.0807(16) 1.0000 Uiso
H62 H 0.4743 1.1185 0.3537 0.0807(16) 1.0000 Uiso
H81 H 0.8122 0.6820 0.3560 0.0807(16) 1.0000 Uiso
H82 H 0.8975 0.6733 0.4399 0.0807(16) 1.0000 Uiso
H83 H 0.8940 0.7632 0.3837 0.0807(16) 1.0000 Uiso
H91 H 0.6405 0.6491 0.4406 0.0807(16) 1.0000 Uiso
H92 H 0.7119 0.6379 0.5314 0.0807(16) 1.0000 Uiso
H93 H 0.6118 0.7092 0.5224 0.0807(16) 1.0000 Uiso
H101 H 0.5471 0.9521 0.1655 0.0807(16) 1.0000 Uiso
H102 H 0.6435 1.0188 0.2023 0.0807(16) 1.0000 Uiso
H103 H 0.5230 1.0571 0.1696 0.0807(16) 1.0000 Uiso
H111 H 0.3828 0.9132 0.2563 0.0807(16) 1.0000 Uiso
H112 H 0.3742 0.9547 0.3516 0.0807(16) 1.0000 Uiso
H113 H 0.3467 1.0153 0.2672 0.0807(16) 1.0000 Uiso
H231 H 1.0021 0.8565 0.2075 0.0807(16) 1.0000 Uiso
H232 H 0.8698 0.8700 0.2150 0.0807(16) 1.0000 Uiso
H281 H 0.9230 1.0517 0.3586 0.0807(16) 1.0000 Uiso
H282 H 0.9423 0.9464 0.3687 0.0807(16) 1.0000 Uiso
H283 H 0.8271 0.9836 0.3237 0.0807(16) 1.0000 Uiso
H291 H 1.0978 1.0750 0.2759 0.0807(16) 1.0000 Uiso
H292 H 1.1308 0.9715 0.2825 0.0807(16) 1.0000 Uiso
H293 H 1.1178 1.0193 0.1893 0.0807(16) 1.0000 Uiso
H301 H 0.5942 1.1841 0.0725 0.0807(16) 1.0000 Uiso
H302 H 0.6546 1.2673 0.1208 0.0807(16) 1.0000 Uiso
H303 H 0.5975 1.2788 0.0246 0.0807(16) 1.0000 Uiso
H311 H 0.8958 1.2789 -0.0127 0.0807(16) 1.0000 Uiso
H312 H 0.8411 1.3258 0.0681 0.0807(16) 1.0000 Uiso
H313 H 0.7840 1.3374 -0.0280 0.0807(16) 1.0000 Uiso
H2611 H 0.8364 1.1787 -0.0971 0.0807(16) 0.5000 Uiso
H2612 H 0.7033 1.1648 -0.1099 0.0807(16) 0.5000 Uiso
H2621 H 0.7098 1.1898 -0.1061 0.0807(16) 0.5000 Uiso
H2622 H 0.6253 1.1419 -0.0439 0.0807(16) 0.5000 Uiso

loop_
_atom_site_aniso_label
_atom_site_aniso_U_11
_atom_site_aniso_U_22
_atom_site_aniso_U_33
_atom_site_aniso_U_23
_atom_site_aniso_U_13
_atom_site_aniso_U_12
C1 0.0279(8) 0.0264(8) 0.0269(8) -0.0004(7) -0.0006(7) -0.0005(7)
C2 0.0344(10) 0.0318(10) 0.0335(10) 0.0059(8) 0.0000(8) 0.0078(8)
C3 0.0494(13) 0.0542(14) 0.0389(12) -0.0009(10) -0.0110(10) 0.0149(11)
C4 0.0362(10) 0.0321(9) 0.0242(8) -0.0037(7) -0.0038(7) 0.0019(8)
C5 0.0332(9) 0.0250(8) 0.0315(9) -0.0057(7) -0.0003(7) 0.0009(7)
C6 0.0452(12) 0.0318(10) 0.0562(14) 0.0060(9) -0.0084(10) 0.0028(9)
C7 0.0262(9) 0.0333(9) 0.0379(10) 0.0062(8) -0.0043(7) 0.0024(7)
C8 0.0522(14) 0.0591(15) 0.0455(13) 0.0038(11) 0.0074(10) 0.0277(12)
C9 0.0515(14) 0.0467(13) 0.0613(15) 0.0198(12) -0.0079(11) -0.0015(11)
C10 0.0531(14) 0.0596(15) 0.0425(12) 0.0197(11) 0.0000(10) 0.0083(11)
C11 0.0277(10) 0.0532(14) 0.0698(16) 0.0015(12) -0.0085(10) 0.0011(9)
C21 0.0276(8) 0.0257(8) 0.0276(8) 0.0006(7) -0.0014(7) -0.0016(7)
C22 0.0289(9) 0.0299(10) 0.0510(12) 0.0062(9) -0.0108(8) 0.0008(7)
C23 0.0642(17) 0.0324(12) 0.111(3) -0.0037(14) -0.0390(17) 0.0093(11)
C24 0.0378(11) 0.0372(11) 0.0471(12) -0.0202(9) -0.0069(9) 0.0058(9)
C25 0.0476(12) 0.0493(12) 0.0296(10) -0.0131(9) -0.0046(9) -0.0024(10)
C27 0.0476(12) 0.0441(12) 0.0399(11) 0.0187(9) -0.0134(9) -0.0064(10)
C28 0.0448(13) 0.0714(18) 0.0636(16) 0.0355(14) 0.0014(12) -0.0024(12)
C29 0.0300(10) 0.0528(14) 0.0574(14) 0.0036(11) -0.0085(9) -0.0027(9)
C30 0.0413(15) 0.152(4) 0.142(3) 0.109(3) 0.0069(18) 0.0190(19)
C31 0.0555(15) 0.0639(17) 0.0672(17) 0.0345(14) -0.0094(12) -0.0146(13)
C261 0.099(5) 0.069(4) 0.031(3) 0.007(2) -0.008(3) -0.011(4)
C262 0.056(3) 0.072(4) 0.035(3) 0.005(2) -0.010(2) 0.009(3)
O1 0.0644(10) 0.0480(9) 0.0307(7) -0.0080(6) -0.0166(7) 0.0117(8)
O2 0.0543(9) 0.0264(7) 0.0465(9) -0.0074(6) -0.0044(7) 0.0073(6)
O3 0.0604(11) 0.0438(10) 0.0877(14) -0.0334(9) -0.0208(10) 0.0200(8)
O4 0.0808(14) 0.0857(15) 0.0313(9) -0.0155(9) -0.0152(8) 0.0001(11)
N1 0.0330(8) 0.0258(7) 0.0244(7) -0.0007(6) -0.0010(6) 0.0045(6)
N2 0.0270(7) 0.0263(7) 0.0276(8) 0.0001(6) -0.0035(6) 0.0004(6)
N3 0.0289(7) 0.0265(8) 0.0327(8) -0.0036(6) -0.0053(6) 0.0003(6)
N4 0.0428(9) 0.0316(8) 0.0277(8) 0.0010(6) -0.0066(7) -0.0015(7)
B1 0.0575(15) 0.0389(13) 0.0334(12) -0.0114(10) -0.0070(11) 0.0025(11)
B2 0.0550(15) 0.0349(12) 0.0411(13) -0.0134(10) -0.0042(11) 0.0016(11)

loop_
_atom_type_symbol
_atom_type_scat_dispersion_real
_atom_type_scat_dispersion_imag
_atom_type_scat_Cromer_Mann_a1
_atom_type_scat_Cromer_Mann_b1
_atom_type_scat_Cromer_Mann_a2
_atom_type_scat_Cromer_Mann_b2
_atom_type_scat_Cromer_Mann_a3
_atom_type_scat_Cromer_Mann_b3
_atom_type_scat_Cromer_Mann_a4
_atom_type_scat_Cromer_Mann_b4
_atom_type_scat_Cromer_Mann_c
_atom_type_scat_source
C 0.0033 0.0016 2.3100 20.8439 1.0200 10.2075 1.5886 0.5687 0.8650 51.6512 0.2156 'International Tables Vol C 4.2.6.8 and 6.1.1.4'
H 0.0000 0.0000 0.4930 10.5109 0.3229 26.1257 0.1402 3.1424 0.0408 57.7998 0.0030 'International Tables Vol C 4.2.6.8 and 6.1.1.4'
O 0.0106 0.0060 3.0485 13.2771 2.2868 5.7011 1.5463 0.3239 0.8670 32.9089 0.2508 'International Tables Vol C 4.2.6.8 and 6.1.1.4'
B 0.0013 0.0007 2.0545 23.2185 1.3326 1.0210 1.0979 60.3498 0.7068 0.1403 -0.1932 'International Tables Vol C 4.2.6.8 and 6.1.1.4'
N 0.0061 0.0033 12.2126 0.0057 3.1322 9.8933 2.0125 28.9975 1.1663 0.5826 -11.5290 'International Tables Vol C 4.2.6.8 and 6.1.1.4'

loop_
_geom_angle_atom_site_label_1
_geom_angle_atom_site_label_2
_geom_angle_atom_site_label_3
_geom_angle
_geom_angle_publ_flag
N1 C1 N2 102.32(15) yes
N1 C1 B1 128.54(17) yes
N2 C1 B1 129.14(17) yes
C3 C2 C8 111.98(19) yes
C3 C2 C9 111.08(18) yes
C8 C2 C9 113.0(2) yes
C3 C2 N1 98.63(15) yes
C8 C2 N1 111.72(16) yes
C9 C2 N1 109.52(16) yes
C2 C3 O1 109.14(16) yes
C2 C3 H31 110.1 no
O1 C3 H31 110.1 no
C2 C3 H32 109.5 no
O1 C3 H32 110.0 no
H31 C3 H32 108.1 no
C5 C4 O1 140.55(18) yes
C5 C4 N1 106.37(16) yes
O1 C4 N1 113.06(16) yes
C4 C5 O2 140.38(18) yes
C4 C5 N2 106.09(16) yes
O2 C5 N2 113.51(16) yes
C7 C6 O2 107.80(16) yes
C7 C6 H61 110.2 no
O2 C6 H61 109.7 no
C7 C6 H62 110.2 no
O2 C6 H62 109.8 no
H61 C6 H62 109.0 no
C6 C7 C10 111.47(19) yes
C6 C7 C11 111.56(18) yes
C10 C7 C11 112.27(19) yes
C6 C7 N2 98.80(15) yes
C10 C7 N2 111.90(17) yes
C11 C7 N2 110.13(16) yes
C2 C8 H81 109.5 no
C2 C8 H82 110.4 no
H81 C8 H82 108.0 no
C2 C8 H83 110.5 no
H81 C8 H83 108.7 no
H82 C8 H83 109.7 no
C2 C9 H91 109.5 no
C2 C9 H92 109.8 no
H91 C9 H92 108.9 no
C2 C9 H93 110.0 no
H91 C9 H93 109.2 no
H92 C9 H93 109.5 no
C7 C10 H101 109.4 no
C7 C10 H102 109.8 no
H101 C10 H102 108.8 no
C7 C10 H103 109.9 no
H101 C10 H103 109.0 no
H102 C10 H103 109.9 no
C7 C11 H111 110.1 no
C7 C11 H112 109.8 no
H111 C11 H112 108.7 no
C7 C11 H113 110.1 no
H111 C11 H113 109.1 no
H112 C11 H113 109.0 no
N3 C21 N4 102.58(15) yes
N3 C21 B2 128.13(17) yes
N4 C21 B2 129.22(17) yes
C23 C22 C28 110.9(2) yes
C23 C22 C29 112.6(2) yes
C28 C22 C29 111.73(19) yes
C23 C22 N3 98.40(17) yes
C28 C22 N3 112.57(18) yes
C29 C22 N3 110.04(17) yes
C22 C23 O3 106.5(2) yes
C22 C23 H231 110.8 no
O3 C23 H231 112.6 no
C22 C23 H232 109.2 no
O3 C23 H232 110.6 no
H231 C23 H232 107.2 no
C25 C24 O3 141.3(2) yes
C25 C24 N3 106.22(18) yes
O3 C24 N3 112.47(19) yes
C24 C25 O4 140.7(2) yes
C24 C25 N4 106.14(17) yes
O4 C25 N4 113.1(2) yes
C30 C27 C31 110.4(3) yes
C30 C27 C261 128.4(4) yes
C31 C27 C261 100.5(3) yes
C30 C27 C262 98.5(3) yes
C31 C27 C262 121.7(3) yes
C261 C27 C262 30.3(3) yes
C30 C27 N4 110.71(19) yes
C31 C27 N4 111.82(18) yes
C261 C27 N4 93.7(3) yes
C262 C27 N4 102.7(3) yes
C22 C28 H281 109.5 no
C22 C28 H282 110.6 no
H281 C28 H282 108.1 no
C22 C28 H283 110.7 no
H281 C28 H283 108.0 no
H282 C28 H283 109.8 no
C22 C29 H291 110.0 no
C22 C29 H292 109.7 no
H291 C29 H292 108.9 no
C22 C29 H293 110.0 no
H291 C29 H293 109.2 no
H292 C29 H293 109.1 no
C27 C30 H301 109.8 no
C27 C30 H302 110.1 no
H301 C30 H302 108.2 no
C27 C30 H303 110.5 no
H301 C30 H303 108.8 no
H302 C30 H303 109.4 no
C27 C31 H311 110.3 no
C27 C31 H312 109.7 no
H311 C31 H312 108.9 no
C27 C31 H313 109.9 no
H311 C31 H313 109.3 no
H312 C31 H313 108.8 no
C27 C261 C262 62.0(7) yes
C27 C261 O4 108.1(4) yes
C262 C261 O4 91.8(8) yes
C27 C261 H2611 110.2 no
C262 C261 H2611 155.1 no
O4 C261 H2611 112.9 no
C27 C261 H2612 107.4 no
C262 C261 H2612 57.5 no
O4 C261 H2612 110.0 no
H2611 C261 H2612 108.1 no
C27 C261 H2621 94.5 no
C262 C261 H2621 61.4 no
O4 C261 H2621 131.3 no
H2611 C261 H2621 97.7 no
H2612 C261 H2621 21.5 no
C27 C262 C261 87.7(7) yes
C27 C262 O4 104.9(3) yes
C261 C262 O4 56.2(7) yes
C27 C262 H2612 132.6 no
C261 C262 H2612 69.3 no
O4 C262 H2612 95.9 no
C27 C262 H2621 110.4 no
C261 C262 H2621 68.3 no
O4 C262 H2621 111.2 no
H2612 C262 H2621 23.0 no
C27 C262 H2622 110.5 no
C261 C262 H2622 161.0 no
O4 C262 H2622 111.7 no
H2612 C262 H2622 100.0 no
H2621 C262 H2622 108.1 no
C3 O1 C4 105.31(15) yes
C6 O2 C5 105.09(15) yes
C23 O3 C24 104.32(18) yes
C262 O4 C25 103.7(2) yes
C262 O4 C261 32.0(3) yes
C25 O4 C261 106.5(3) yes
C2 N1 C4 110.37(15) yes
C2 N1 C1 136.96(16) yes
C4 N1 C1 112.60(15) yes
C7 N2 C5 110.20(15) yes
C7 N2 C1 137.13(16) yes
C5 N2 C1 112.61(15) yes
C22 N3 C24 109.88(16) yes
C22 N3 C21 137.41(16) yes
C24 N3 C21 112.63(16) yes
C27 N4 C25 110.30(17) yes
C27 N4 C21 137.24(17) yes
C25 N4 C21 112.41(17) yes
C1 B1 H11 111.2 no
C1 B1 H12 108.1 no
H11 B1 H12 113.5 no
C1 B1 H13 110.7 no
H11 B1 H13 103.6 no
H12 B1 H13 109.7 no
C21 B2 H21 108.1 no
C21 B2 H22 109.9 no
H21 B2 H22 109.9 no
C21 B2 H23 108.8 no
H21 B2 H23 110.8 no
H22 B2 H23 109.3 no
C261 H2612 C262 53.2 no
C261 H2612 H2621 84.2 no
C262 H2612 H2621 89.6 no
C261 H2621 C262 50.3 no
C261 H2621 H2612 74.2 no
C262 H2621 H2612 67.4 no

loop_
_geom_bond_atom_site_label_1
_geom_bond_atom_site_label_2
_geom_bond_distance
_geom_bond_publ_flag
C1 N1 1.350(2) yes
C1 N2 1.348(2) yes
C1 B1 1.594(3) yes
C2 C3 1.539(3) yes
C2 C8 1.507(3) yes
C2 C9 1.516(3) yes
C2 N1 1.481(2) yes
C3 O1 1.436(3) yes
C3 H31 0.956 no
C3 H32 0.960 no
C4 C5 1.332(3) yes
C4 O1 1.355(2) yes
C4 N1 1.374(2) yes
C5 O2 1.343(2) yes
C5 N2 1.378(2) yes
C6 C7 1.548(3) yes
C6 O2 1.457(3) yes
C6 H61 0.953 no
C6 H62 0.952 no
C7 C10 1.513(3) yes
C7 C11 1.512(3) yes
C7 N2 1.478(2) yes
C8 H81 0.965 no
C8 H82 0.953 no
C8 H83 0.944 no
C9 H91 0.955 no
C9 H92 0.952 no
C9 H93 0.948 no
C10 H101 0.959 no
C10 H102 0.949 no
C10 H103 0.947 no
C11 H111 0.954 no
C11 H112 0.955 no
C11 H113 0.950 no
C21 N3 1.342(2) yes
C21 N4 1.347(2) yes
C21 B2 1.590(3) yes
C22 C23 1.530(3) yes
C22 C28 1.514(4) yes
C22 C29 1.510(3) yes
C22 N3 1.479(2) yes
C23 O3 1.464(4) yes
C23 H231 0.949 no
C23 H232 0.978 no
C24 C25 1.331(3) yes
C24 O3 1.352(3) yes
C24 N3 1.375(2) yes
C25 O4 1.346(3) yes
C25 N4 1.377(3) yes
C27 C30 1.498(4) yes
C27 C31 1.498(3) yes
C27 C261 1.665(7) yes
C27 C262 1.471(6) yes
C27 N4 1.480(3) yes
C28 H281 0.969 no
C28 H282 0.947 no
C28 H283 0.949 no
C29 H291 0.953 no
C29 H292 0.954 no
C29 H293 0.951 no
C30 H301 0.961 no
C30 H302 0.954 no
C30 H303 0.946 no
C31 H311 0.950 no
C31 H312 0.957 no
C31 H313 0.951 no
C261 C262 0.840(8) yes
C261 O4 1.317(7) yes
C261 H2611 0.934 no
C261 H2612 0.982 no
C261 H2621 1.015 no
C262 O4 1.585(7) yes
C262 H2612 0.885 no
C262 H2621 0.959 no
C262 H2622 0.957 no
B1 H11 1.101 no
B1 H12 1.106 no
B1 H13 1.091 no
B2 H21 1.103 no
B2 H22 1.105 no
B2 H23 1.104 no
H2612 H2621 0.375 no
